data_7212402
loop_
_publ_author_name
'Constable, Edwin C.'
'Zhang, Guoqi'
'Coronado, Eugenio'
'Housecroft, Catherine E.'
'Neuburger, Markus'

_publ_section_title
;
 Not just size and shape: spherically symmetrical d5 and d10 metal ions
 give different coordination nets with
 4,2&#x2032;:6&#x2032;,4&#x2033;-terpyridines
;
_journal_issue 7
_journal_name_full CrystEngComm
_journal_page_first 2139
_journal_paper_doi 10.1039/b926597j
_journal_volume 12
_journal_year 2010
_chemical_formula_moiety 'C75 H60 Br3 Mn3 N9 O12, 0.8(C H4 O), 2.2(H2 O)'
_chemical_formula_sum 'C75.8 H63.2 Br3 Mn3 N9 O15'
_chemical_formula_weight 1744.68
_space_group_IT_number 14
_symmetry_cell_setting monoclinic
_symmetry_space_group_name_Hall '-P 2ybc'
_symmetry_space_group_name_H-M 'P 1 21/c 1'
_atom_sites_solution_hydrogens geom
_atom_sites_solution_primary direct
_audit_creation_date 08-09-09
_audit_creation_method CRYSTALS_ver_12.84
_cell_angle_alpha 90
_cell_angle_beta 106.818(4)
_cell_angle_gamma 90
_cell_formula_units_Z 4
_cell_length_a 26.2828(19)
_cell_length_b 13.5030(9)
_cell_length_c 21.8199(16)
_cell_measurement_reflns_used 0
_cell_measurement_temperature 123
_cell_measurement_theta_max 0
_cell_measurement_theta_min 0
_cell_volume 7412.6(9)
_computing_cell_refinement 'DENZO/SCALEPACK (Otwinowski & Minor, 1997)'
_computing_data_collection 'COLLECT (Nonius, 1997-2001).'
_computing_data_reduction 'DENZO/SCALEPACK (Otwinowski & Minor, 1997)'
_computing_molecular_graphics 'CAMERON (Watkin et al., 1996)'
_computing_publication_material 'CRYSTALS (Betteridge et al., 2003)'
_computing_structure_refinement 'CRYSTALS (Betteridge et al., 2003)'
_computing_structure_solution 'SIR92 (Altomare et al., 1994)'
_diffrn_ambient_temperature 123
_diffrn_measured_fraction_theta_full 0.999
_diffrn_measured_fraction_theta_max 0.999
_diffrn_measurement_device_type 'Nonius KappaCCD'
_diffrn_measurement_method '\f & \w scans'
_diffrn_radiation_monochromator graphite
_diffrn_radiation_type 'Mo K\a'
_diffrn_radiation_wavelength 0.71073
_diffrn_reflns_av_R_equivalents 0.061
_diffrn_reflns_limit_h_max 37
_diffrn_reflns_limit_h_min -38
_diffrn_reflns_limit_k_max 19
_diffrn_reflns_limit_k_min -19
_diffrn_reflns_limit_l_max 31
_diffrn_reflns_limit_l_min -32
_diffrn_reflns_number 254702
_diffrn_reflns_theta_full 31.480
_diffrn_reflns_theta_max 31.480
_diffrn_reflns_theta_min 1.712
_diffrn_standards_number 0
_exptl_absorpt_coefficient_mu 2.193
_exptl_absorpt_correction_T_max 0.63
_exptl_absorpt_correction_T_min 0.58
_exptl_absorpt_correction_type multi-scan
_exptl_absorpt_process_details 'DENZO/SCALEPACK (Otwinowski & Minor, 1997)'
_exptl_crystal_colour colorless
_exptl_crystal_density_diffrn 1.563
_exptl_crystal_description block
_exptl_crystal_F_000 3524.000
_exptl_crystal_size_max 0.35
_exptl_crystal_size_mid 0.25
_exptl_crystal_size_min 0.21
_refine_diff_density_max 1.49
_refine_diff_density_min -0.69
_refine_ls_extinction_method None
_refine_ls_goodness_of_fit_ref 1.1229
_refine_ls_hydrogen_treatment constr
_refine_ls_matrix_type full
_refine_ls_number_parameters 994
_refine_ls_number_reflns 10897
_refine_ls_number_restraints 101
_refine_ls_R_factor_all 0.1143
_refine_ls_R_factor_gt 0.0444
_refine_ls_shift/su_max 0.005484
_refine_ls_structure_factor_coef F
_refine_ls_weighting_details
;
Method, part 1, Chebychev polynomial, (Watkin, 1994, Prince, 1982)
[weight] = 1.0/[A~0~*T~0~(x)+A~1~*T~1~(x) ... +A~n-1~]*T~n-1~(x)]
where A~i~ are the Chebychev coefficients listed below and x= Fcalc/Fmax
Method = Robust Weighting (Prince, 1982)
W = [weight] * [1-(deltaF/6*sigmaF)^2^]^2^
A~i~ are:
1.26 1.53 0.796
;
_refine_ls_weighting_scheme calc
_refine_ls_wR_factor_all 0.0769
_refine_ls_wR_factor_gt 0.0465
_refine_ls_wR_factor_ref 0.0465
_reflns_limit_h_max 36
_reflns_limit_h_min -38
_reflns_limit_k_max 19
_reflns_limit_k_min 0
_reflns_limit_l_max 32
_reflns_limit_l_min 0
_reflns_number_gt 10897
_reflns_number_total 24605
_reflns_threshold_expression I>2.0\s(I)
_oxford_diffrn_Wilson_B_factor 0.00
_oxford_diffrn_Wilson_scale 0.00
_oxford_refine_ls_scale 0.07039(8)
_oxford_structure_analysis_title 'gq25_123k_0ma in P2(1)/c'
_cod_data_source_file b926597j.txt
_cod_data_source_block gq25_123k
_cod_depositor_comments
;
The following automatic conversions were performed:

'_symmetry_cell_setting' value 'Monoclinic' changed to 'monoclinic'
according to /home/saulius/struct/CIF-dictionaries/cif_core.dic
dictionary named 'cif_core.dic' version 2.4.2 from 2011-04-26.

Automatic conversion script
Id: cif_fix_values 1891 2012-01-12 08:04:46Z andrius 
;
_cod_original_sg_symbol_H-M 'P 21/c '
_cod_original_formula_sum 'C75.80 H63.20 Br3 Mn3 N9 O15'
_cod_database_code 7212402

loop_
_symmetry_equiv_pos_as_xyz
x,y,z
-x,-y,-z
-x,y+1/2,-z+1/2
x,-y+1/2,z+1/2

loop_
_atom_site_label
_atom_site_type_symbol
_atom_site_fract_x
_atom_site_fract_y
_atom_site_fract_z
_atom_site_U_iso_or_equiv
_atom_site_occupancy
_atom_site_adp_type
_atom_site_refinement_flags_posn
_atom_site_refinement_flags_adp
Mn1 Mn 0.0000 0.5000 0.5000 0.0245 1.0000 Uani S .
Mn2 Mn 0.026831(19) 0.43358(3) 0.68277(3) 0.0241 1.0000 Uani . .
Mn3 Mn 0.5000 0.5000 0.5000 0.0353 1.0000 Uani S .
Mn4 Mn 0.52604(2) 0.41243(4) 0.68240(4) 0.0374 1.0000 Uani . .
N1 N 0.07101(11) 0.40597(19) 0.49762(15) 0.0266 1.0000 Uani . .
N2 N 0.24852(10) 0.28060(18) 0.48928(13) 0.0216 1.0000 Uani . .
N3 N 0.42455(11) 0.4115(2) 0.48038(18) 0.0339 1.0000 Uani . .
N4 N 0.09412(10) 0.33369(18) 0.66965(14) 0.0221 1.0000 Uani . .
N5 N 0.26758(10) 0.19654(18) 0.65538(13) 0.0203 1.0000 Uani . .
N6 N 0.44957(12) 0.3189(2) 0.6628(2) 0.0413 1.0000 Uani . .
N7 N 0.59757(11) 0.5106(2) 0.68594(16) 0.0285 1.0000 Uani . .
N8 N 0.77125(9) 0.64745(18) 0.67593(13) 0.0181 1.0000 Uani . .
N9 N 0.95116(10) 0.52484(18) 0.67582(15) 0.0235 1.0000 Uani . .
O1 O 0.05037(11) 0.59731(19) 0.56987(14) 0.0359 1.0000 Uani . .
O2 O 0.06723(9) 0.56530(16) 0.67411(13) 0.0293 1.0000 Uani . .
O3 O -0.01339(9) 0.40360(16) 0.57404(13) 0.0275 1.0000 Uani . .
O4 O -0.02710(9) 0.30560(16) 0.64811(13) 0.0296 1.0000 Uani . .
O5 O 0.05292(10) 0.41624(17) 0.78190(13) 0.0322 1.0000 Uani . .
O6 O 0.08414(15) 0.4358(3) 0.88658(16) 0.0570 1.0000 Uani . .
O11 O 0.47335(13) 0.5882(2) 0.5669(2) 0.0611 1.0000 Uani . U
O12 O 0.47622(11) 0.5367(2) 0.6671(2) 0.0605 1.0000 Uani . U
O13 O 0.53206(12) 0.3895(2) 0.5752(2) 0.0579 1.0000 Uani . .
O14 O 0.56566(13) 0.2860(2) 0.6500(2) 0.0594 1.0000 Uani . .
O15 O 0.55554(13) 0.3988(3) 0.7828(2) 0.0592 1.0000 Uani . U
O16 O 0.5782(2) 0.4197(3) 0.8854(3) 0.0921 1.0000 Uani . U
O51 O 0.1046(2) 0.5212(4) 1.0080(3) 0.0817 0.8000 Uani D U
O61 O 0.5715(5) 0.5107(7) 0.9941(9) 0.1368 0.5000 Uani . U
O62 O 0.6029(3) 0.5545(7) 1.1272(7) 0.1222 0.5000 Uani . U
O63 O 0.5762(4) 0.4141(9) 1.2165(8) 0.1233 0.5000 Uani . U
O64 O 0.5956(4) 0.4240(13) 1.1765(9) 0.1551 0.5000 Uani . U
C1 C 0.13205(12) 0.1711(2) 0.67026(16) 0.0209 1.0000 Uani . .
C2 C 0.09187(12) 0.2349(2) 0.67518(17) 0.0229 1.0000 Uani . .
C3 C 0.13780(12) 0.3703(2) 0.65835(17) 0.0238 1.0000 Uani . .
C4 C 0.18012(12) 0.3121(2) 0.65343(16) 0.0212 1.0000 Uani . .
C5 C 0.17792(11) 0.20953(19) 0.65975(15) 0.0171 1.0000 Uani . .
C6 C 0.22324(11) 0.1469(2) 0.65544(15) 0.0177 1.0000 Uani . .
C7 C 0.21989(11) 0.0438(2) 0.65135(15) 0.0187 1.0000 Uani . .
C8 C 0.26411(12) -0.01062(19) 0.64860(16) 0.0197 1.0000 Uani . .
C9 C 0.31055(12) 0.0409(2) 0.65008(16) 0.0211 1.0000 Uani . .
C10 C 0.31024(12) 0.1441(2) 0.65286(16) 0.0201 1.0000 Uani . .
C11 C 0.35843(11) 0.2030(2) 0.65466(17) 0.0225 1.0000 Uani . .
C12 C 0.40682(15) 0.1601(3) 0.6559(3) 0.0499 1.0000 Uani . .
C13 C 0.45015(15) 0.2205(3) 0.6599(3) 0.0599 1.0000 Uani . .
C14 C 0.40284(14) 0.3585(3) 0.6608(3) 0.0453 1.0000 Uani . .
C15 C 0.35739(14) 0.3047(2) 0.6566(2) 0.0373 1.0000 Uani . .
C16 C 0.26244(12) -0.12029(19) 0.64585(16) 0.0210 1.0000 Uani . .
C17 C 0.21653(13) -0.1709(2) 0.61334(18) 0.0256 1.0000 Uani . .
C18 C 0.21480(14) -0.2731(2) 0.61196(18) 0.0277 1.0000 Uani . .
C19 C 0.25922(15) -0.3251(2) 0.64464(19) 0.0289 1.0000 Uani . .
C20 C 0.30598(14) -0.2783(2) 0.67761(19) 0.0293 1.0000 Uani . .
C21 C 0.30767(13) -0.1753(2) 0.67725(17) 0.0252 1.0000 Uani . .
C22 C 0.06484(12) 0.6213(2) 0.62746(18) 0.0266 1.0000 Uani . .
C23 C 0.08076(18) 0.7287(3) 0.6427(2) 0.0419 1.0000 Uani . .
C24 C -0.03530(12) 0.3276(2) 0.5902(2) 0.0280 1.0000 Uani . .
C25 C -0.07065(19) 0.2631(3) 0.5397(2) 0.0510 1.0000 Uani . .
C26 C 0.05338(16) 0.4582(3) 0.8338(2) 0.0384 1.0000 Uani D U
C27 C 0.0115(3) 0.5359(6) 0.8357(4) 0.0469 0.6000 Uani D U
C28 C 0.0417(8) 0.5667(6) 0.8213(7) 0.0634 0.4000 Uani D U
C31 C 0.11044(12) 0.2462(2) 0.49406(18) 0.0268 1.0000 Uani . .
C32 C 0.06848(12) 0.3069(2) 0.49630(18) 0.0269 1.0000 Uani . .
C33 C 0.11750(14) 0.4466(2) 0.49732(19) 0.0290 1.0000 Uani . .
C34 C 0.16152(13) 0.3918(2) 0.49523(17) 0.0250 1.0000 Uani . .
C35 C 0.15852(12) 0.2885(2) 0.49334(16) 0.0197 1.0000 Uani . .
C36 C 0.20525(12) 0.2287(2) 0.49012(15) 0.0191 1.0000 Uani . .
C37 C 0.20370(12) 0.1253(2) 0.48779(16) 0.0206 1.0000 Uani . .
C38 C 0.24823(12) 0.0733(2) 0.48368(16) 0.0205 1.0000 Uani . .
C39 C 0.29280(12) 0.1278(2) 0.48222(16) 0.0222 1.0000 Uani . .
C40 C 0.29150(11) 0.2306(2) 0.48506(16) 0.0199 1.0000 Uani . .
C41 C 0.33807(12) 0.2917(2) 0.48304(17) 0.0245 1.0000 Uani . .
C42 C 0.38433(14) 0.2518(3) 0.4767(2) 0.0406 1.0000 Uani . .
C43 C 0.42606(16) 0.3129(3) 0.4753(3) 0.0467 1.0000 Uani . .
C44 C 0.37942(14) 0.4500(3) 0.4837(2) 0.0431 1.0000 Uani . .
C45 C 0.33562(13) 0.3941(2) 0.4862(2) 0.0398 1.0000 Uani . .
C46 C 0.24827(12) -0.0367(2) 0.47943(16) 0.0225 1.0000 Uani . .
C47 C 0.20249(14) -0.0877(2) 0.44682(17) 0.0253 1.0000 Uani . .
C48 C 0.20301(15) -0.1903(2) 0.44213(19) 0.0312 1.0000 Uani . .
C49 C 0.24922(16) -0.2412(2) 0.47091(18) 0.0315 1.0000 Uani . .
C50 C 0.29493(15) -0.1926(3) 0.50377(18) 0.0318 1.0000 Uani . .
C51 C 0.29465(14) -0.0901(2) 0.50753(18) 0.0270 1.0000 Uani . .
C52 C 0.45776(15) 0.5837(3) 0.6181(3) 0.0491 1.0000 Uani . U
C53 C 0.4106(2) 0.6491(4) 0.6141(3) 0.0701 1.0000 Uani . U
C54 C 0.55978(15) 0.3125(3) 0.5931(3) 0.0521 1.0000 Uani . U
C55 C 0.5852(3) 0.2546(5) 0.5539(4) 0.0773 1.0000 Uani . .
C56 C 0.5463(2) 0.3872(4) 0.8312(4) 0.0714 1.0000 Uani . U
C57 C 0.4969(3) 0.3334(5) 0.8315(5) 0.0952 1.0000 Uani . U
C61 C 0.68667(12) 0.5318(2) 0.68168(18) 0.0269 1.0000 Uani . .
C62 C 0.64415(13) 0.4733(2) 0.68380(19) 0.0299 1.0000 Uani . .
C63 C 0.59369(13) 0.6088(3) 0.6881(2) 0.0331 1.0000 Uani . .
C64 C 0.63476(12) 0.6731(2) 0.68638(19) 0.0297 1.0000 Uani . .
C65 C 0.68277(12) 0.6342(2) 0.68310(16) 0.0204 1.0000 Uani . .
C66 C 0.72825(11) 0.6973(2) 0.68083(15) 0.0191 1.0000 Uani . .
C67 C 0.72704(11) 0.8000(2) 0.68450(15) 0.0192 1.0000 Uani . .
C68 C 0.77121(11) 0.8551(2) 0.68126(15) 0.0180 1.0000 Uani . .
C69 C 0.81524(11) 0.8022(2) 0.67396(15) 0.0188 1.0000 Uani . .
C70 C 0.81394(11) 0.69932(19) 0.67286(15) 0.0168 1.0000 Uani . .
C71 C 0.86066(11) 0.63993(19) 0.67110(15) 0.0174 1.0000 Uani . .
C72 C 0.85972(12) 0.5370(2) 0.67343(17) 0.0242 1.0000 Uani . .
C73 C 0.90486(13) 0.4826(2) 0.67553(19) 0.0267 1.0000 Uani . .
C74 C 0.95162(12) 0.6239(2) 0.67230(19) 0.0281 1.0000 Uani . .
C75 C 0.90824(12) 0.6841(2) 0.66988(17) 0.0244 1.0000 Uani . .
C76 C 0.77262(12) 0.9643(2) 0.68702(15) 0.0197 1.0000 Uani . .
C77 C 0.82118(13) 1.0134(2) 0.71028(17) 0.0242 1.0000 Uani . .
C78 C 0.82338(14) 1.1153(2) 0.71767(18) 0.0273 1.0000 Uani . .
C79 C 0.77623(14) 1.1684(2) 0.70205(18) 0.0268 1.0000 Uani . .
C80 C 0.72793(15) 1.1225(2) 0.67814(18) 0.0296 1.0000 Uani . .
C81 C 0.72573(13) 1.0202(2) 0.67001(17) 0.0252 1.0000 Uani . .
O91 O 0.0206(10) 0.4491(18) 0.9784(11) 0.0829 0.2000 Uani . U
C92 C 0.0669(4) 0.5142(6) 1.0408(5) 0.0938 0.8000 Uani D U
Br1 Br 0.24971(2) -0.38158(3) 0.46625(2) 0.0509 1.0000 Uani . .
Br2 Br 0.257136(19) -0.46575(2) 0.64484(2) 0.0430 1.0000 Uani . .
Br3 Br 0.779470(17) 1.30814(2) 0.71208(2) 0.0371 1.0000 Uani . .
H11 H 0.1284 0.1029 0.6739 0.0252 1.0000 Uiso R .
H21 H 0.0615 0.2078 0.6824 0.0294 1.0000 Uiso R .
H31 H 0.1398 0.4388 0.6532 0.0276 1.0000 Uiso R .
H41 H 0.2105 0.3408 0.6464 0.0255 1.0000 Uiso R .
H71 H 0.1884 0.0124 0.6497 0.0230 1.0000 Uiso R .
H91 H 0.3409 0.0068 0.6490 0.0277 1.0000 Uiso R .
H121 H 0.4102 0.0918 0.6538 0.0610 1.0000 Uiso R .
H131 H 0.4820 0.1903 0.6612 0.0729 1.0000 Uiso R .
H141 H 0.4005 0.4272 0.6617 0.0564 1.0000 Uiso R .
H151 H 0.3262 0.3372 0.6558 0.0461 1.0000 Uiso R .
H171 H 0.1860 -0.1352 0.5920 0.0318 1.0000 Uiso R .
H181 H 0.1839 -0.3059 0.5903 0.0347 1.0000 Uiso R .
H201 H 0.3361 -0.3143 0.7000 0.0377 1.0000 Uiso R .
H211 H 0.3392 -0.1433 0.6980 0.0317 1.0000 Uiso R .
H231 H 0.0628 0.7563 0.6718 0.0631 1.0000 Uiso R .
H232 H 0.0721 0.7669 0.6037 0.0635 1.0000 Uiso R .
H233 H 0.1184 0.7324 0.6627 0.0633 1.0000 Uiso R .
H251 H -0.0851 0.2106 0.5589 0.0750 1.0000 Uiso R .
H252 H -0.0990 0.3006 0.5126 0.0753 1.0000 Uiso R .
H253 H -0.0510 0.2348 0.5139 0.0754 1.0000 Uiso R .
H271 H -0.0007 0.5227 0.8724 0.0528 0.6000 Uiso R .
H272 H 0.0267 0.6006 0.8392 0.0528 0.6000 Uiso R .
H273 H -0.0186 0.5325 0.7976 0.0528 0.6000 Uiso R .
H281 H 0.0485 0.6063 0.8616 0.0735 0.4000 Uiso R .
H282 H 0.0545 0.6001 0.7923 0.0735 0.4000 Uiso R .
H283 H 0.0030 0.5674 0.8058 0.0735 0.4000 Uiso R .
H311 H 0.1064 0.1772 0.4930 0.0330 1.0000 Uiso R .
H321 H 0.0363 0.2772 0.4961 0.0344 1.0000 Uiso R .
H331 H 0.1201 0.5149 0.4990 0.0361 1.0000 Uiso R .
H341 H 0.1930 0.4237 0.4940 0.0306 1.0000 Uiso R .
H371 H 0.1736 0.0908 0.4892 0.0242 1.0000 Uiso R .
H391 H 0.3234 0.0955 0.4796 0.0278 1.0000 Uiso R .
H421 H 0.3875 0.1838 0.4722 0.0510 1.0000 Uiso R .
H431 H 0.4566 0.2842 0.4705 0.0578 1.0000 Uiso R .
H441 H 0.3768 0.5189 0.4849 0.0522 1.0000 Uiso R .
H451 H 0.3050 0.4248 0.4903 0.0468 1.0000 Uiso R .
H471 H 0.1711 -0.0522 0.4277 0.0317 1.0000 Uiso R .
H481 H 0.1726 -0.2234 0.4204 0.0394 1.0000 Uiso R .
H501 H 0.3258 -0.2282 0.5240 0.0409 1.0000 Uiso R .
H511 H 0.3259 -0.0560 0.5293 0.0329 1.0000 Uiso R .
H531 H 0.4118 0.6718 0.6558 0.1051 1.0000 Uiso R .
H532 H 0.4122 0.7055 0.5881 0.1049 1.0000 Uiso R .
H533 H 0.3781 0.6138 0.5954 0.1050 1.0000 Uiso R .
H551 H 0.5830 0.1858 0.5633 0.1196 1.0000 Uiso R .
H552 H 0.6220 0.2729 0.5648 0.1199 1.0000 Uiso R .
H553 H 0.5683 0.2676 0.5099 0.1200 1.0000 Uiso R .
H571 H 0.4974 0.3170 0.8749 0.1193 1.0000 Uiso R .
H572 H 0.4946 0.2733 0.8070 0.1193 1.0000 Uiso R .
H573 H 0.4661 0.3746 0.8123 0.1193 1.0000 Uiso R .
H611 H 0.7182 0.5009 0.6794 0.0341 1.0000 Uiso R .
H621 H 0.6473 0.4052 0.6825 0.0359 1.0000 Uiso R .
H631 H 0.5613 0.6365 0.6910 0.0420 1.0000 Uiso R .
H641 H 0.6298 0.7424 0.6868 0.0359 1.0000 Uiso R .
H671 H 0.6972 0.8318 0.6887 0.0207 1.0000 Uiso R .
H691 H 0.8446 0.8361 0.6702 0.0235 1.0000 Uiso R .
H721 H 0.8289 0.5037 0.6739 0.0306 1.0000 Uiso R .
H731 H 0.9031 0.4143 0.6761 0.0350 1.0000 Uiso R .
H741 H 0.9832 0.6551 0.6713 0.0350 1.0000 Uiso R .
H751 H 0.9110 0.7524 0.6678 0.0300 1.0000 Uiso R .
H771 H 0.8527 0.9774 0.7216 0.0297 1.0000 Uiso R .
H781 H 0.8555 1.1473 0.7331 0.0315 1.0000 Uiso R .
H801 H 0.6965 1.1590 0.6665 0.0381 1.0000 Uiso R .
H811 H 0.6924 0.9893 0.6529 0.0311 1.0000 Uiso R .
H920 H 0.0914 0.4908 0.9721 0.1380 0.8000 Uiso R .
H921 H 0.0815 0.5478 1.0812 0.1222 0.8000 Uiso R .
H922 H 0.0614 0.4452 1.0499 0.1222 0.8000 Uiso R .
H923 H 0.0338 0.5431 1.0185 0.1222 0.8000 Uiso R .

loop_
_atom_site_aniso_label
_atom_site_aniso_U_11
_atom_site_aniso_U_22
_atom_site_aniso_U_33
_atom_site_aniso_U_23
_atom_site_aniso_U_13
_atom_site_aniso_U_12
Mn1 0.0201(3) 0.0142(2) 0.0406(4) -0.0030(3) 0.0109(3) -0.0008(2)
Mn2 0.0168(2) 0.01427(18) 0.0425(3) -0.00124(19) 0.0104(2) 0.00197(16)
Mn3 0.0152(3) 0.0184(3) 0.0737(6) -0.0059(3) 0.0150(4) -0.0035(2)
Mn4 0.0185(2) 0.0226(2) 0.0743(5) -0.0004(3) 0.0185(3) -0.00479(19)
N1 0.0224(13) 0.0171(11) 0.0427(18) -0.0014(11) 0.0133(13) 0.0021(10)
N2 0.0213(12) 0.0177(10) 0.0274(15) 0.0013(10) 0.0097(11) -0.0025(9)
N3 0.0193(13) 0.0243(13) 0.059(2) -0.0016(13) 0.0124(14) -0.0069(10)
N4 0.0153(11) 0.0164(10) 0.0336(16) 0.0004(10) 0.0058(11) 0.0026(9)
N5 0.0180(12) 0.0151(10) 0.0286(14) -0.0001(10) 0.0079(11) -0.0026(9)
N6 0.0192(14) 0.0225(13) 0.082(3) 0.0013(15) 0.0139(15) -0.0081(11)
N7 0.0171(12) 0.0218(12) 0.0478(19) 0.0007(12) 0.0114(13) -0.0037(10)
N8 0.0129(11) 0.0157(10) 0.0262(15) 0.0003(9) 0.0066(10) -0.0005(8)
N9 0.0171(12) 0.0150(10) 0.0406(17) -0.0032(10) 0.0117(12) 0.0011(9)
O1 0.0351(14) 0.0263(11) 0.0455(17) -0.0081(11) 0.0106(12) -0.0098(10)
O2 0.0206(11) 0.0183(9) 0.0495(16) -0.0012(10) 0.0111(11) -0.0020(8)
O3 0.0210(10) 0.0173(9) 0.0447(15) -0.0026(9) 0.0101(10) -0.0025(8)
O4 0.0227(11) 0.0178(9) 0.0517(16) -0.0013(10) 0.0163(11) -0.0021(8)
O5 0.0291(13) 0.0234(11) 0.0455(16) 0.0028(10) 0.0127(12) 0.0062(9)
O6 0.070(2) 0.0491(18) 0.049(2) 0.0094(15) 0.0140(17) 0.0260(16)
O11 0.0366(16) 0.0411(16) 0.109(3) -0.0178(18) 0.0270(18) -0.0013(13)
O12 0.0210(13) 0.0277(13) 0.130(3) 0.0131(17) 0.0177(17) -0.0062(11)
O13 0.0359(16) 0.0289(14) 0.103(3) -0.0070(16) 0.0099(17) 0.0003(12)
O14 0.0450(18) 0.0340(15) 0.111(3) -0.0129(18) 0.040(2) -0.0137(13)
O15 0.0374(17) 0.0564(19) 0.083(3) 0.0179(19) 0.0163(17) -0.0037(14)
O16 0.103(4) 0.051(2) 0.121(4) 0.004(2) 0.030(3) -0.006(2)
O51 0.097(4) 0.056(3) 0.090(4) -0.003(3) 0.025(3) 0.026(3)
O61 0.110(8) 0.042(5) 0.256(11) 0.005(7) 0.049(9) -0.005(5)
O62 0.032(4) 0.071(5) 0.252(10) 0.044(6) 0.022(5) 0.005(3)
O63 0.062(6) 0.099(7) 0.203(11) 0.028(7) 0.029(6) -0.019(5)
O64 0.054(5) 0.179(10) 0.232(12) 0.071(9) 0.041(7) -0.018(6)
C1 0.0195(13) 0.0133(11) 0.0313(18) 0.0028(11) 0.0097(13) 0.0005(10)
C2 0.0166(13) 0.0167(12) 0.0380(19) 0.0023(12) 0.0121(13) -0.0002(10)
C3 0.0203(14) 0.0132(11) 0.0382(19) -0.0011(12) 0.0090(14) -0.0017(10)
C4 0.0177(13) 0.0157(11) 0.0325(17) -0.0005(12) 0.0109(12) -0.0022(10)
C5 0.0141(12) 0.0128(11) 0.0242(16) -0.0021(10) 0.0051(11) -0.0011(9)
C6 0.0153(13) 0.0150(11) 0.0233(16) 0.0007(11) 0.0064(12) -0.0007(10)
C7 0.0157(13) 0.0138(11) 0.0288(17) -0.0006(11) 0.0098(12) -0.0029(9)
C8 0.0221(14) 0.0123(11) 0.0282(17) 0.0007(11) 0.0130(13) -0.0027(10)
C9 0.0175(13) 0.0151(11) 0.0341(18) -0.0011(11) 0.0129(13) 0.0006(10)
C10 0.0172(13) 0.0183(12) 0.0278(17) -0.0028(11) 0.0111(12) -0.0039(10)
C11 0.0145(13) 0.0185(12) 0.0357(18) 0.0012(12) 0.0091(13) -0.0038(10)
C12 0.0238(17) 0.0202(14) 0.115(4) -0.006(2) 0.034(2) -0.0058(13)
C13 0.0202(17) 0.0293(18) 0.137(5) -0.003(2) 0.034(2) -0.0029(14)
C14 0.0224(17) 0.0168(14) 0.101(4) 0.0021(17) 0.024(2) -0.0055(12)
C15 0.0210(15) 0.0165(13) 0.077(3) 0.0034(16) 0.0181(17) -0.0009(12)
C16 0.0224(14) 0.0121(11) 0.0339(18) -0.0020(11) 0.0169(14) -0.0027(10)
C17 0.0266(15) 0.0167(12) 0.038(2) -0.0026(12) 0.0165(14) -0.0042(11)
C18 0.0283(16) 0.0201(13) 0.038(2) -0.0069(13) 0.0151(15) -0.0076(12)
C19 0.0409(19) 0.0116(11) 0.042(2) -0.0018(12) 0.0239(16) -0.0044(12)
C20 0.0303(17) 0.0176(12) 0.046(2) 0.0017(13) 0.0201(16) 0.0005(12)
C21 0.0221(15) 0.0191(13) 0.040(2) -0.0022(12) 0.0170(14) -0.0012(11)
C22 0.0161(14) 0.0195(13) 0.045(2) -0.0052(13) 0.0099(14) -0.0020(10)
C23 0.050(2) 0.0195(14) 0.054(3) -0.0042(16) 0.011(2) -0.0094(15)
C24 0.0180(14) 0.0158(12) 0.053(2) -0.0034(13) 0.0145(15) -0.0025(10)
C25 0.053(3) 0.044(2) 0.055(3) -0.009(2) 0.014(2) -0.030(2)
C26 0.043(2) 0.0224(15) 0.048(2) 0.0026(15) 0.0097(19) 0.0122(14)
C27 0.054(4) 0.042(4) 0.041(4) -0.005(3) 0.009(3) 0.033(3)
C28 0.102(10) 0.032(5) 0.054(8) -0.014(5) 0.019(7) 0.022(6)
C31 0.0207(14) 0.0142(12) 0.047(2) -0.0014(12) 0.0118(14) -0.0008(10)
C32 0.0192(14) 0.0183(12) 0.046(2) -0.0030(13) 0.0132(14) -0.0027(11)
C33 0.0278(16) 0.0144(12) 0.049(2) -0.0008(13) 0.0169(16) -0.0023(11)
C34 0.0211(15) 0.0166(12) 0.039(2) 0.0003(12) 0.0117(14) -0.0041(11)
C35 0.0186(13) 0.0172(12) 0.0248(16) 0.0029(11) 0.0086(12) 0.0007(10)
C36 0.0191(14) 0.0151(11) 0.0248(16) 0.0005(11) 0.0088(12) -0.0002(10)
C37 0.0201(14) 0.0174(12) 0.0242(17) 0.0005(11) 0.0062(12) -0.0041(10)
C38 0.0188(14) 0.0169(12) 0.0266(17) 0.0026(11) 0.0079(13) 0.0017(10)
C39 0.0182(14) 0.0214(13) 0.0282(18) 0.0020(12) 0.0088(13) 0.0004(10)
C40 0.0153(13) 0.0177(12) 0.0276(17) 0.0006(11) 0.0074(12) -0.0021(10)
C41 0.0202(14) 0.0210(13) 0.0326(18) 0.0007(12) 0.0081(13) -0.0048(11)
C42 0.0277(17) 0.0253(16) 0.076(3) -0.0149(17) 0.0257(19) -0.0104(13)
C43 0.0320(19) 0.0327(18) 0.084(3) -0.018(2) 0.031(2) -0.0135(15)
C44 0.0189(16) 0.0203(14) 0.088(3) 0.0098(17) 0.0129(18) -0.0018(12)
C45 0.0169(15) 0.0183(14) 0.083(3) 0.0062(16) 0.0127(18) 0.0003(11)
C46 0.0233(15) 0.0162(11) 0.0323(18) 0.0022(12) 0.0148(14) 0.0015(11)
C47 0.0305(16) 0.0144(11) 0.0354(19) -0.0001(12) 0.0163(15) 0.0019(11)
C48 0.0396(19) 0.0186(13) 0.041(2) -0.0031(14) 0.0202(16) -0.0030(13)
C49 0.051(2) 0.0176(13) 0.033(2) 0.0042(13) 0.0234(17) 0.0080(14)
C50 0.0394(19) 0.0250(15) 0.036(2) 0.0078(14) 0.0188(16) 0.0128(14)
C51 0.0278(16) 0.0236(14) 0.0328(19) 0.0056(13) 0.0137(15) 0.0051(12)
C52 0.0212(17) 0.0301(18) 0.099(4) -0.014(2) 0.022(2) -0.0011(14)
C53 0.043(3) 0.054(3) 0.116(5) 0.012(3) 0.026(3) 0.018(2)
C54 0.0234(17) 0.0218(15) 0.107(4) -0.001(2) 0.012(2) -0.0012(13)
C55 0.079(4) 0.060(3) 0.104(5) -0.019(3) 0.043(4) 0.011(3)
C56 0.067(3) 0.035(2) 0.121(4) 0.020(3) 0.040(3) 0.000(2)
C57 0.066(3) 0.075(4) 0.159(6) 0.031(4) 0.055(4) -0.008(3)
C61 0.0143(13) 0.0187(12) 0.049(2) 0.0073(13) 0.0115(14) 0.0010(10)
C62 0.0164(14) 0.0207(13) 0.052(2) 0.0037(14) 0.0092(15) -0.0028(11)
C63 0.0128(14) 0.0270(15) 0.061(3) -0.0097(15) 0.0138(16) -0.0043(11)
C64 0.0164(14) 0.0209(13) 0.054(2) -0.0054(14) 0.0137(15) -0.0031(11)
C65 0.0145(13) 0.0195(12) 0.0291(17) 0.0018(11) 0.0093(12) -0.0010(10)
C66 0.0117(12) 0.0172(11) 0.0293(17) 0.0003(11) 0.0072(12) -0.0020(10)
C67 0.0121(12) 0.0177(12) 0.0282(16) 0.0023(11) 0.0066(12) 0.0026(10)
C68 0.0169(13) 0.0147(11) 0.0244(17) 0.0022(10) 0.0092(12) 0.0002(10)
C69 0.0140(12) 0.0127(10) 0.0314(17) 0.0008(11) 0.0091(12) -0.0004(9)
C70 0.0143(12) 0.0135(10) 0.0243(15) -0.0005(10) 0.0082(11) 0.0007(9)
C71 0.0153(13) 0.0135(11) 0.0247(16) -0.0021(10) 0.0079(12) -0.0014(9)
C72 0.0201(14) 0.0145(11) 0.043(2) -0.0003(12) 0.0161(14) -0.0008(10)
C73 0.0228(15) 0.0102(11) 0.052(2) -0.0021(12) 0.0193(15) -0.0014(10)
C74 0.0160(14) 0.0147(12) 0.056(2) -0.0039(13) 0.0142(15) -0.0020(10)
C75 0.0182(14) 0.0123(11) 0.047(2) -0.0016(12) 0.0158(14) -0.0001(10)
C76 0.0190(13) 0.0153(11) 0.0265(17) 0.0024(11) 0.0094(12) 0.0022(10)
C77 0.0220(14) 0.0165(12) 0.0355(19) 0.0016(12) 0.0106(14) 0.0019(10)
C78 0.0298(17) 0.0161(12) 0.036(2) 0.0008(12) 0.0099(15) -0.0019(11)
C79 0.0356(17) 0.0149(12) 0.035(2) 0.0006(12) 0.0177(15) 0.0051(11)
C80 0.0328(18) 0.0211(13) 0.038(2) 0.0076(14) 0.0151(16) 0.0096(13)
C81 0.0209(15) 0.0190(13) 0.037(2) 0.0039(12) 0.0115(14) 0.0053(11)
O91 0.094(9) 0.088(12) 0.081(11) 0.004(10) 0.047(10) 0.037(8)
C92 0.114(7) 0.053(4) 0.123(7) 0.015(4) 0.047(6) 0.023(4)
Br1 0.0885(4) 0.01532(14) 0.0543(3) 0.00291(15) 0.0291(3) 0.00832(17)
Br2 0.0612(3) 0.01211(12) 0.0601(3) -0.00147(15) 0.0244(2) -0.00540(15)
Br3 0.0563(2) 0.01341(12) 0.0483(2) 0.00243(14) 0.02589(19) 0.00720(14)

loop_
_atom_type_symbol
_atom_type_scat_dispersion_real
_atom_type_scat_dispersion_imag
_atom_type_scat_Cromer_Mann_a1
_atom_type_scat_Cromer_Mann_b1
_atom_type_scat_Cromer_Mann_a2
_atom_type_scat_Cromer_Mann_b2
_atom_type_scat_Cromer_Mann_a3
_atom_type_scat_Cromer_Mann_b3
_atom_type_scat_Cromer_Mann_a4
_atom_type_scat_Cromer_Mann_b4
_atom_type_scat_Cromer_Mann_c
_atom_type_scat_source
C 0.0033 0.0016 2.3100 20.8439 1.0200 10.2075 1.5886 0.5687 0.8650 51.6512 0.2156 'International Tables Vol C 4.2.6.8 and 6.1.1.4'
H 0.0000 0.0000 0.4930 10.5109 0.3229 26.1257 0.1402 3.1424 0.0408 57.7998 0.0030 'International Tables Vol C 4.2.6.8 and 6.1.1.4'
N 0.0061 0.0033 12.2126 0.0057 3.1322 9.8933 2.0125 28.9975 1.1663 0.5826 -11.5290 'International Tables Vol C 4.2.6.8 and 6.1.1.4'
O 0.0106 0.0060 3.0485 13.2771 2.2868 5.7011 1.5463 0.3239 0.8670 32.9089 0.2508 'International Tables Vol C 4.2.6.8 and 6.1.1.4'
Mn 0.3368 0.7283 11.2819 5.3409 7.3573 0.3432 3.0193 17.8674 2.2441 83.7543 1.0896 'International Tables Vol C 4.2.6.8 and 6.1.1.4'
Br -0.2901 2.4595 17.1789 2.1723 5.2358 16.5796 5.6377 0.2609 3.9851 41.4328 2.9557 'International Tables Vol C 4.2.6.8 and 6.1.1.4'

loop_
_geom_angle_atom_site_label_1
_geom_angle_site_symmetry_1
_geom_angle_atom_site_label_2
_geom_angle_atom_site_label_3
_geom_angle_site_symmetry_3
_geom_angle
_geom_angle_publ_flag
O3 2_566 Mn1 O1 2_566 92.16(10) yes
O3 2_566 Mn1 N1 2_566 89.60(9) yes
O1 2_566 Mn1 N1 2_566 90.94(10) yes
O3 2_566 Mn1 N1 . 90.40(9) yes
O1 2_566 Mn1 N1 . 89.06(10) yes
N1 2_566 Mn1 N1 . 179.995 yes
O3 2_566 Mn1 O1 . 87.84(10) yes
O1 2_566 Mn1 O1 . 179.995 yes
N1 2_566 Mn1 O1 . 89.06(10) yes
N1 . Mn1 O1 . 90.94(10) yes
O3 2_566 Mn1 O3 . 179.995 yes
O1 2_566 Mn1 O3 . 87.84(10) yes
N1 2_566 Mn1 O3 . 90.40(9) yes
N1 . Mn1 O3 . 89.60(9) yes
O1 . Mn1 O3 . 92.16(10) yes
N9 1_455 Mn2 N4 . 168.93(10) yes
N9 1_455 Mn2 O2 . 89.45(9) yes
N4 . Mn2 O2 . 93.34(9) yes
N9 1_455 Mn2 O3 . 84.13(9) yes
N4 . Mn2 O3 . 84.87(9) yes
O2 . Mn2 O3 . 98.45(10) yes
N9 1_455 Mn2 O4 . 86.57(9) yes
N4 . Mn2 O4 . 86.53(9) yes
O2 . Mn2 O4 . 155.95(11) yes
O3 . Mn2 O4 . 57.56(9) yes
N9 1_455 Mn2 O5 . 98.43(10) yes
N4 . Mn2 O5 . 91.68(10) yes
O2 . Mn2 O5 . 99.48(10) yes
O3 . Mn2 O5 . 161.91(9) yes
O4 . Mn2 O5 . 104.56(10) yes
O13 2_666 Mn3 N3 2_666 84.70(12) yes
O13 2_666 Mn3 O11 2_666 89.98(15) yes
N3 2_666 Mn3 O11 2_666 88.93(12) yes
O13 2_666 Mn3 N3 . 95.30(12) yes
N3 2_666 Mn3 N3 . 179.995 yes
O11 2_666 Mn3 N3 . 91.07(12) yes
O13 2_666 Mn3 O11 . 90.02(15) yes
N3 2_666 Mn3 O11 . 91.07(12) yes
O11 2_666 Mn3 O11 . 179.995 yes
N3 . Mn3 O11 . 88.93(12) yes
O13 2_666 Mn3 O13 . 179.995 yes
N3 2_666 Mn3 O13 . 95.30(12) yes
O11 2_666 Mn3 O13 . 90.02(15) yes
N3 . Mn3 O13 . 84.70(12) yes
O11 . Mn3 O13 . 89.98(15) yes
N6 . Mn4 N7 . 171.45(13) yes
N6 . Mn4 O12 . 86.45(11) yes
N7 . Mn4 O12 . 90.62(10) yes
N6 . Mn4 O13 . 92.74(13) yes
N7 . Mn4 O13 . 79.80(11) yes
O12 . Mn4 O13 . 99.28(15) yes
N6 . Mn4 O14 . 89.08(11) yes
N7 . Mn4 O14 . 89.98(10) yes
O12 . Mn4 O14 . 153.44(18) yes
O13 . Mn4 O14 . 54.77(14) yes
N6 . Mn4 O15 . 100.58(14) yes
N7 . Mn4 O15 . 87.93(12) yes
O12 . Mn4 O15 . 105.13(16) yes
O13 . Mn4 O15 . 152.75(12) yes
O14 . Mn4 O15 . 101.43(16) yes
Mn1 . N1 C32 . 121.5(2) yes
Mn1 . N1 C33 . 121.8(2) yes
C32 . N1 C33 . 116.7(3) yes
C36 . N2 C40 . 118.2(2) yes
Mn3 . N3 C43 . 120.0(2) yes
Mn3 . N3 C44 . 122.6(2) yes
C43 . N3 C44 . 116.5(3) yes
Mn2 . N4 C2 . 121.0(2) yes
Mn2 . N4 C3 . 122.46(19) yes
C2 . N4 C3 . 116.5(3) yes
C6 . N5 C10 . 118.2(2) yes
Mn4 . N6 C13 . 122.3(2) yes
Mn4 . N6 C14 . 122.3(2) yes
C13 . N6 C14 . 115.0(3) yes
Mn4 . N7 C62 . 122.2(2) yes
Mn4 . N7 C63 . 120.6(2) yes
C62 . N7 C63 . 117.2(3) yes
C66 . N8 C70 . 118.5(2) yes
Mn2 1_655 N9 C73 . 122.43(19) yes
Mn2 1_655 N9 C74 . 121.0(2) yes
C73 . N9 C74 . 116.6(3) yes
Mn1 . O1 C22 . 145.0(2) yes
Mn2 . O2 C22 . 132.3(2) yes
Mn1 . O3 Mn2 . 121.75(10) yes
Mn1 . O3 C24 . 150.1(2) yes
Mn2 . O3 C24 . 88.1(2) yes
Mn2 . O4 C24 . 93.77(18) yes
Mn2 . O5 C26 . 142.6(2) yes
Mn3 . O11 C52 . 143.5(3) yes
Mn4 . O12 C52 . 129.1(3) yes
Mn3 . O13 Mn4 . 121.24(14) yes
Mn3 . O13 C54 . 148.4(4) yes
Mn4 . O13 C54 . 89.9(4) yes
Mn4 . O14 C54 . 99.2(3) yes
Mn4 . O15 C56 . 147.7(4) yes
C92 . O51 H920 . 106.1 no
C2 . C1 C5 . 119.7(2) yes
C2 . C1 H11 . 120.5 no
C5 . C1 H11 . 119.8 no
C1 . C2 N4 . 123.7(3) yes
C1 . C2 H21 . 118.5 no
N4 . C2 H21 . 117.9 no
N4 . C3 C4 . 123.6(3) yes
N4 . C3 H31 . 118.0 no
C4 . C3 H31 . 118.4 no
C3 . C4 C5 . 119.8(3) yes
C3 . C4 H41 . 121.0 no
C5 . C4 H41 . 119.2 no
C4 . C5 C1 . 116.7(3) yes
C4 . C5 C6 . 120.1(2) yes
C1 . C5 C6 . 123.2(2) yes
C5 . C6 N5 . 115.3(2) yes
C5 . C6 C7 . 122.3(2) yes
N5 . C6 C7 . 122.4(3) yes
C6 . C7 C8 . 119.5(3) yes
C6 . C7 H71 . 120.1 no
C8 . C7 H71 . 120.4 no
C7 . C8 C9 . 118.1(2) yes
C7 . C8 C16 . 121.0(3) yes
C9 . C8 C16 . 120.9(3) yes
C8 . C9 C10 . 118.8(3) yes
C8 . C9 H91 . 120.3 no
C10 . C9 H91 . 120.9 no
C9 . C10 N5 . 123.0(3) yes
C9 . C10 C11 . 121.3(3) yes
N5 . C10 C11 . 115.7(2) yes
C10 . C11 C12 . 123.1(3) yes
C10 . C11 C15 . 120.7(3) yes
C12 . C11 C15 . 116.2(3) yes
C11 . C12 C13 . 119.2(3) yes
C11 . C12 H121 . 120.8 no
C13 . C12 H121 . 120.0 no
C12 . C13 N6 . 124.9(4) yes
C12 . C13 H131 . 117.6 no
N6 . C13 H131 . 117.5 no
N6 . C14 C15 . 124.4(3) yes
N6 . C14 H141 . 117.8 no
C15 . C14 H141 . 117.7 no
C14 . C15 C11 . 120.2(3) yes
C14 . C15 H151 . 119.8 no
C11 . C15 H151 . 119.9 no
C8 . C16 C17 . 121.6(3) yes
C8 . C16 C21 . 119.9(3) yes
C17 . C16 C21 . 118.5(3) yes
C16 . C17 C18 . 121.4(3) yes
C16 . C17 H171 . 119.5 no
C18 . C17 H171 . 119.1 no
C17 . C18 C19 . 118.8(3) yes
C17 . C18 H181 . 120.6 no
C19 . C18 H181 . 120.6 no
C18 . C19 C20 . 122.1(3) yes
C18 . C19 Br2 . 119.5(3) yes
C20 . C19 Br2 . 118.5(3) yes
C19 . C20 C21 . 118.6(3) yes
C19 . C20 H201 . 121.5 no
C21 . C20 H201 . 119.9 no
C16 . C21 C20 . 120.6(3) yes
C16 . C21 H211 . 120.3 no
C20 . C21 H211 . 119.2 no
O2 . C22 O1 . 126.2(3) yes
O2 . C22 C23 . 116.9(3) yes
O1 . C22 C23 . 116.9(3) yes
C22 . C23 H231 . 110.8 no
C22 . C23 H232 . 109.8 no
H231 . C23 H232 . 109.7 no
C22 . C23 H233 . 109.4 no
H231 . C23 H233 . 108.3 no
H232 . C23 H233 . 108.9 no
O3 . C24 O4 . 120.5(3) yes
O3 . C24 C25 . 119.9(4) yes
O4 . C24 C25 . 119.5(3) yes
C24 . C25 H251 . 110.5 no
C24 . C25 H252 . 110.8 no
H251 . C25 H252 . 109.1 no
C24 . C25 H253 . 110.1 no
H251 . C25 H253 . 108.4 no
H252 . C25 H253 . 107.9 no
O5 . C26 O6 . 124.0(3) yes
O5 . C26 C27 . 120.8(4) yes
O6 . C26 C27 . 115.0(4) yes
O5 . C26 C28 . 109.0(6) yes
O6 . C26 C28 . 116.7(6) yes
C26 . C27 H271 . 108.1 no
C26 . C27 H272 . 110.0 no
H271 . C27 H272 . 109.6 no
C26 . C27 H273 . 111.1 no
H271 . C27 H273 . 108.7 no
H272 . C27 H273 . 109.3 no
C26 . C28 H281 . 112.7 no
H281 . C28 H282 . 109.7 no
C26 . C28 H283 . 102.1 no
H281 . C28 H283 . 101.7 no
H282 . C28 H283 . 108.1 no
C32 . C31 C35 . 119.5(3) yes
C32 . C31 H311 . 120.1 no
C35 . C31 H311 . 120.4 no
C31 . C32 N1 . 123.8(3) yes
C31 . C32 H321 . 118.3 no
N1 . C32 H321 . 117.9 no
N1 . C33 C34 . 123.5(3) yes
N1 . C33 H331 . 117.7 no
C34 . C33 H331 . 118.8 no
C33 . C34 C35 . 119.6(3) yes
C33 . C34 H341 . 120.4 no
C35 . C34 H341 . 120.0 no
C34 . C35 C31 . 117.0(3) yes
C34 . C35 C36 . 120.2(3) yes
C31 . C35 C36 . 122.8(3) yes
C35 . C36 N2 . 115.6(2) yes
C35 . C36 C37 . 121.9(3) yes
N2 . C36 C37 . 122.5(3) yes
C36 . C37 C38 . 119.4(3) yes
C36 . C37 H371 . 121.1 no
C38 . C37 H371 . 119.5 no
C37 . C38 C39 . 117.7(3) yes
C37 . C38 C46 . 121.6(3) yes
C39 . C38 C46 . 120.7(3) yes
C38 . C39 C40 . 119.7(3) yes
C38 . C39 H391 . 120.1 no
C40 . C39 H391 . 120.2 no
C39 . C40 N2 . 122.5(3) yes
C39 . C40 C41 . 121.4(3) yes
N2 . C40 C41 . 116.1(3) yes
C40 . C41 C42 . 123.1(3) yes
C40 . C41 C45 . 120.1(3) yes
C42 . C41 C45 . 116.8(3) yes
C41 . C42 C43 . 120.0(3) yes
C41 . C42 H421 . 120.4 no
C43 . C42 H421 . 119.5 no
C42 . C43 N3 . 123.4(4) yes
C42 . C43 H431 . 118.3 no
N3 . C43 H431 . 118.3 no
N3 . C44 C45 . 123.8(3) yes
N3 . C44 H441 . 118.0 no
C45 . C44 H441 . 118.2 no
C44 . C45 C41 . 119.2(3) yes
C44 . C45 H451 . 120.7 no
C41 . C45 H451 . 120.1 no
C38 . C46 C47 . 120.7(3) yes
C38 . C46 C51 . 120.3(3) yes
C47 . C46 C51 . 119.0(3) yes
C46 . C47 C48 . 120.4(3) yes
C46 . C47 H471 . 119.5 no
C48 . C47 H471 . 120.1 no
C47 . C48 C49 . 119.4(3) yes
C47 . C48 H481 . 119.8 no
C49 . C48 H481 . 120.8 no
C48 . C49 C50 . 121.4(3) yes
C48 . C49 Br1 . 119.5(3) yes
C50 . C49 Br1 . 119.1(3) yes
C49 . C50 C51 . 119.3(3) yes
C49 . C50 H501 . 120.5 no
C51 . C50 H501 . 120.2 no
C46 . C51 C50 . 120.6(3) yes
C46 . C51 H511 . 119.5 no
C50 . C51 H511 . 119.9 no
O11 . C52 O12 . 129.4(4) yes
O11 . C52 C53 . 112.5(5) yes
O12 . C52 C53 . 118.1(5) yes
C52 . C53 H531 . 109.5 no
C52 . C53 H532 . 108.9 no
H531 . C53 H532 . 108.4 no
C52 . C53 H533 . 110.5 no
H531 . C53 H533 . 110.3 no
H532 . C53 H533 . 109.1 no
O13 . C54 O14 . 115.8(5) yes
O13 . C54 C55 . 125.5(6) yes
O14 . C54 C55 . 118.7(4) yes
C54 . C55 H551 . 109.2 no
C54 . C55 H552 . 108.5 no
H551 . C55 H552 . 108.5 no
C54 . C55 H553 . 109.6 no
H551 . C55 H553 . 110.7 no
H552 . C55 H553 . 110.3 no
O16 . C56 O15 . 121.8(6) yes
O16 . C56 C57 . 119.3(7) yes
O15 . C56 C57 . 118.9(7) yes
C56 . C57 H571 . 110.6 no
C56 . C57 H572 . 108.7 no
H571 . C57 H572 . 109.4 no
C56 . C57 H573 . 109.6 no
H571 . C57 H573 . 109.1 no
H572 . C57 H573 . 109.4 no
C62 . C61 C65 . 120.3(3) yes
C62 . C61 H611 . 118.8 no
C65 . C61 H611 . 121.0 no
C61 . C62 N7 . 122.9(3) yes
C61 . C62 H621 . 119.2 no
N7 . C62 H621 . 117.8 no
N7 . C63 C64 . 123.5(3) yes
N7 . C63 H631 . 118.3 no
C64 . C63 H631 . 118.2 no
C63 . C64 C65 . 119.2(3) yes
C63 . C64 H641 . 120.5 no
C65 . C64 H641 . 120.3 no
C61 . C65 C64 . 116.9(3) yes
C61 . C65 C66 . 120.5(3) yes
C64 . C65 C66 . 122.6(3) yes
C65 . C66 N8 . 114.8(2) yes
C65 . C66 C67 . 122.7(3) yes
N8 . C66 C67 . 122.5(3) yes
C66 . C67 C68 . 119.7(3) yes
C66 . C67 H671 . 120.3 no
C68 . C67 H671 . 120.0 no
C67 . C68 C69 . 117.3(3) yes
C67 . C68 C76 . 121.8(3) yes
C69 . C68 C76 . 120.9(3) yes
C68 . C69 C70 . 119.5(3) yes
C68 . C69 H691 . 119.8 no
C70 . C69 H691 . 120.8 no
C69 . C70 N8 . 122.6(3) yes
C69 . C70 C71 . 121.8(2) yes
N8 . C70 C71 . 115.6(2) yes
C70 . C71 C72 . 121.2(2) yes
C70 . C71 C75 . 121.7(2) yes
C72 . C71 C75 . 117.0(3) yes
C71 . C72 C73 . 120.5(3) yes
C71 . C72 H721 . 120.5 no
C73 . C72 H721 . 119.0 no
C72 . C73 N9 . 122.8(3) yes
C72 . C73 H731 . 118.9 no
N9 . C73 H731 . 118.3 no
N9 . C74 C75 . 124.4(3) yes
N9 . C74 H741 . 118.2 no
C75 . C74 H741 . 117.4 no
C71 . C75 C74 . 118.7(3) yes
C71 . C75 H751 . 120.7 no
C74 . C75 H751 . 120.6 no
C68 . C76 C77 . 120.1(3) yes
C68 . C76 C81 . 121.1(3) yes
C77 . C76 C81 . 118.8(3) yes
C76 . C77 C78 . 121.2(3) yes
C76 . C77 H771 . 119.8 no
C78 . C77 H771 . 119.0 no
C77 . C78 C79 . 118.7(3) yes
C77 . C78 H781 . 120.8 no
C79 . C78 H781 . 120.5 no
C78 . C79 C80 . 121.5(3) yes
C78 . C79 Br3 . 118.6(3) yes
C80 . C79 Br3 . 119.9(2) yes
C79 . C80 C81 . 119.8(3) yes
C79 . C80 H801 . 120.9 no
C81 . C80 H801 . 119.3 no
C76 . C81 C80 . 120.0(3) yes
C76 . C81 H811 . 120.8 no
C80 . C81 H811 . 119.2 no
O51 . C92 H921 . 106.6 no
O51 . C92 H922 . 110.0 no
H921 . C92 H922 . 107.9 no
O51 . C92 H923 . 113.1 no
H921 . C92 H923 . 109.8 no
H922 . C92 H923 . 109.3 no
C28 . H283 C27 . 71.3 no

loop_
_geom_bond_atom_site_label_1
_geom_bond_atom_site_label_2
_geom_bond_site_symmetry_2
_geom_bond_distance
_geom_bond_publ_flag
Mn1 O3 2_566 2.181(2) yes
Mn1 O1 2_566 2.153(3) yes
Mn1 N1 2_566 2.270(3) yes
Mn1 N1 . 2.270(3) yes
Mn1 O1 . 2.153(3) yes
Mn1 O3 . 2.181(2) yes
Mn2 N9 1_455 2.307(2) yes
Mn2 N4 . 2.307(2) yes
Mn2 O2 . 2.108(2) yes
Mn2 O3 . 2.336(3) yes
Mn2 O4 . 2.224(2) yes
Mn2 O5 . 2.085(3) yes
Mn3 O13 2_666 2.197(4) yes
Mn3 N3 2_666 2.248(3) yes
Mn3 O11 2_666 2.152(4) yes
Mn3 N3 . 2.248(3) yes
Mn3 O11 . 2.152(4) yes
Mn3 O13 . 2.197(4) yes
Mn4 N6 . 2.306(3) yes
Mn4 N7 . 2.283(3) yes
Mn4 O12 . 2.095(3) yes
Mn4 O13 . 2.410(4) yes
Mn4 O14 . 2.219(3) yes
Mn4 O15 . 2.109(4) yes
N1 C32 . 1.339(4) yes
N1 C33 . 1.341(4) yes
N2 C36 . 1.341(4) yes
N2 C40 . 1.342(4) yes
N3 C43 . 1.337(5) yes
N3 C44 . 1.316(5) yes
N4 C2 . 1.342(4) yes
N4 C3 . 1.337(4) yes
N5 C6 . 1.344(4) yes
N5 C10 . 1.340(4) yes
N6 C13 . 1.331(5) yes
N6 C14 . 1.328(5) yes
N7 C62 . 1.337(4) yes
N7 C63 . 1.332(4) yes
N8 C66 . 1.346(4) yes
N8 C70 . 1.341(4) yes
N9 C73 . 1.343(4) yes
N9 C74 . 1.341(4) yes
O1 C22 . 1.246(5) yes
O2 C22 . 1.255(4) yes
O3 C24 . 1.276(4) yes
O4 C24 . 1.255(5) yes
O5 C26 . 1.262(5) yes
O6 C26 . 1.238(5) yes
O11 C52 . 1.299(7) yes
O12 C52 . 1.216(7) yes
O13 C54 . 1.265(5) yes
O14 C54 . 1.257(7) yes
O15 C56 . 1.161(8) yes
O16 C56 . 1.312(9) yes
O51 C92 . 1.385(8) yes
O51 H920 . 0.862 no
O63 O64 . 1.14(2) yes
C1 C2 . 1.391(4) yes
C1 C5 . 1.391(4) yes
C1 H11 . 0.932 no
C2 H21 . 0.932 no
C3 C4 . 1.392(4) yes
C3 H31 . 0.935 no
C4 C5 . 1.394(4) yes
C4 H41 . 0.941 no
C5 C6 . 1.485(4) yes
C6 C7 . 1.396(4) yes
C7 C8 . 1.391(4) yes
C7 H71 . 0.921 no
C8 C9 . 1.397(4) yes
C8 C16 . 1.482(4) yes
C9 C10 . 1.395(4) yes
C9 H91 . 0.927 no
C10 C11 . 1.486(4) yes
C11 C12 . 1.390(5) yes
C11 C15 . 1.375(4) yes
C12 C13 . 1.382(5) yes
C12 H121 . 0.929 no
C13 H131 . 0.924 no
C14 C15 . 1.379(5) yes
C14 H141 . 0.930 no
C15 H151 . 0.926 no
C16 C17 . 1.390(4) yes
C16 C21 . 1.401(5) yes
C17 C18 . 1.380(4) yes
C17 H171 . 0.936 no
C18 C19 . 1.372(5) yes
C18 H181 . 0.925 no
C19 C20 . 1.384(5) yes
C19 Br2 . 1.900(3) yes
C20 C21 . 1.392(4) yes
C20 H201 . 0.936 no
C21 H211 . 0.928 no
C22 C23 . 1.519(5) yes
C23 H231 . 0.969 no
C23 H232 . 0.965 no
C23 H233 . 0.960 no
C24 C25 . 1.497(5) yes
C25 H251 . 0.956 no
C25 H252 . 0.953 no
C25 H253 . 0.947 no
C26 C27 . 1.531(6) yes
C26 C28 . 1.507(8) yes
C27 H271 . 0.963 no
C27 H272 . 0.955 no
C27 H273 . 0.967 no
C27 H283 . 0.756 no
C28 H281 . 1.000 no
C28 H282 . 0.917 no
C28 H283 . 0.973 no
C31 C32 . 1.386(4) yes
C31 C35 . 1.391(4) yes
C31 H311 . 0.937 no
C32 H321 . 0.936 no
C33 C34 . 1.386(5) yes
C33 H331 . 0.924 no
C34 C35 . 1.396(4) yes
C34 H341 . 0.940 no
C35 C36 . 1.489(4) yes
C36 C37 . 1.397(4) yes
C37 C38 . 1.390(4) yes
C37 H371 . 0.927 no
C38 C39 . 1.392(4) yes
C38 C46 . 1.487(4) yes
C39 C40 . 1.391(4) yes
C39 H391 . 0.930 no
C40 C41 . 1.487(4) yes
C41 C42 . 1.373(5) yes
C41 C45 . 1.388(4) yes
C42 C43 . 1.380(5) yes
C42 H421 . 0.929 no
C43 H431 . 0.924 no
C44 C45 . 1.391(5) yes
C44 H441 . 0.933 no
C45 H451 . 0.933 no
C46 C47 . 1.391(5) yes
C46 C51 . 1.397(5) yes
C47 C48 . 1.389(4) yes
C47 H471 . 0.941 no
C48 C49 . 1.379(5) yes
C48 H481 . 0.920 no
C49 C50 . 1.375(6) yes
C49 Br1 . 1.898(3) yes
C50 C51 . 1.385(5) yes
C50 H501 . 0.937 no
C51 H511 . 0.943 no
C52 C53 . 1.504(6) yes
C53 H531 . 0.951 no
C53 H532 . 0.958 no
C53 H533 . 0.960 no
C54 C55 . 1.456(7) yes
C55 H551 . 0.956 no
C55 H552 . 0.958 no
C55 H553 . 0.951 no
C56 C57 . 1.490(8) yes
C57 H571 . 0.969 no
C57 H572 . 0.965 no
C57 H573 . 0.971 no
C61 C62 . 1.380(4) yes
C61 C65 . 1.388(4) yes
C61 H611 . 0.942 no
C62 H621 . 0.924 no
C63 C64 . 1.394(4) yes
C63 H631 . 0.949 no
C64 C65 . 1.388(4) yes
C64 H641 . 0.944 no
C65 C66 . 1.480(4) yes
C66 C67 . 1.389(4) yes
C67 C68 . 1.398(4) yes
C67 H671 . 0.921 no
C68 C69 . 1.408(4) yes
C68 C76 . 1.479(4) yes
C69 C70 . 1.390(4) yes
C69 H691 . 0.922 no
C70 C71 . 1.476(4) yes
C71 C72 . 1.392(4) yes
C71 C75 . 1.393(4) yes
C72 C73 . 1.385(4) yes
C72 H721 . 0.930 no
C73 H731 . 0.923 no
C74 C75 . 1.389(4) yes
C74 H741 . 0.936 no
C75 H751 . 0.926 no
C76 C77 . 1.397(4) yes
C76 C81 . 1.401(4) yes
C77 C78 . 1.385(4) yes
C77 H771 . 0.930 no
C78 C79 . 1.386(5) yes
C78 H781 . 0.920 no
C79 C80 . 1.373(5) yes
C79 Br3 . 1.899(3) yes
C80 C81 . 1.392(4) yes
C80 H801 . 0.932 no
C81 H811 . 0.943 no
C92 H921 . 0.967 no
C92 H922 . 0.972 no
C92 H923 . 0.950 no

loop_
_geom_hbond_atom_site_label_D
_geom_hbond_site_symmetry_D
_geom_hbond_atom_site_label_H
_geom_hbond_atom_site_label_A
_geom_hbond_angle_DHA
_geom_hbond_distance_DH
_geom_hbond_distance_HA
_geom_hbond_distance_DA
_geom_hbond_publ_flag
O51 . H920 O6 161 0.86 1.97 2.795(2) yes
O91 2_567 H923 O51 174 1.46 1.96 3.414(2) yes
